data_2209257
loop_
_publ_author_name
'Xiao-Yong Zheng'
'Hong Su'
'Yun-Long Feng'

_publ_section_title
<i>catena</i>-Poly[[diaquabis[(4-tolylsulfanyl)acetato-\k<i>O</i>]cobalt(II)]-\m-4,4'-bipyridine-\k^2^<i>N</i>:<i>N</i>']
_journal_coeditor_code LH2078
_journal_issue 6
_journal_name_full 'Acta Crystallographica Section E'
_journal_page_first m1393
_journal_page_last m1394
_journal_paper_doi 10.1107/S1600536806018642
_journal_volume 62
_journal_year 2006
_chemical_formula_iupac '[Co (C9 H9 O2 S)2 (C10 H8 N2) (H2 O)2]'
_chemical_formula_moiety 'C28 H30 Co N2 O6 S2'
_chemical_formula_sum 'C28 H30 Co N2 O6 S2'
_chemical_formula_weight 613.61
_chemical_name_systematic
;
catena-Poly[[diaquabis[(4-tolylsulfanyl)acetato-\kO]cobalt(II)]-\m-4,4'-
bipyridine-\k^2^N:N']
;
_space_group_IT_number 15
_symmetry_cell_setting monoclinic
_symmetry_space_group_name_Hall '-C 2yc'
_symmetry_space_group_name_H-M 'C 1 2/c 1'
_atom_sites_solution_hydrogens geom
_atom_sites_solution_primary direct
_atom_sites_solution_secondary difmap
_audit_creation_method SHELXL-97
_cell_angle_alpha 90.00
_cell_angle_beta 92.828(3)
_cell_angle_gamma 90.00
_cell_formula_units_Z 4
_cell_length_a 21.684(4)
_cell_length_b 11.376(2)
_cell_length_c 11.032(2)
_cell_measurement_reflns_used 3037
_cell_measurement_temperature 273(2)
_cell_measurement_theta_max 26.20
_cell_measurement_theta_min 2.71
_cell_volume 2718.0(9)
_computing_cell_refinement 'SAINT (Bruker, 2002)'
_computing_data_collection 'SMART (Bruker, 2002)'
_computing_data_reduction SAINT
_computing_molecular_graphics 'SHELXTL (Bruker, 2002)'
_computing_publication_material SHELXL97
_computing_structure_refinement 'SHELXL97 (Sheldrick, 1997)'
_computing_structure_solution 'SHELXS97 (Sheldrick, 1997)'
_diffrn_ambient_temperature 273(2)
_diffrn_measured_fraction_theta_full 0.995
_diffrn_measured_fraction_theta_max 0.995
_diffrn_measurement_device_type 'Bruker SMART CCD area-detector'
_diffrn_measurement_method '\f and \w'
_diffrn_radiation_monochromator graphite
_diffrn_radiation_source 'fine-focus sealed tube'
_diffrn_radiation_type MoK\a
_diffrn_radiation_wavelength 0.71073
_diffrn_reflns_av_R_equivalents 0.0204
_diffrn_reflns_av_sigmaI/netI 0.0260
_diffrn_reflns_limit_h_max 22
_diffrn_reflns_limit_h_min -28
_diffrn_reflns_limit_k_max 14
_diffrn_reflns_limit_k_min -14
_diffrn_reflns_limit_l_max 12
_diffrn_reflns_limit_l_min -14
_diffrn_reflns_number 8766
_diffrn_reflns_theta_full 27.72
_diffrn_reflns_theta_max 27.72
_diffrn_reflns_theta_min 1.88
_diffrn_standards_decay_% 0
_diffrn_standards_interval_count 0
_diffrn_standards_interval_time 0
_diffrn_standards_number 0
_exptl_absorpt_coefficient_mu 0.831
_exptl_absorpt_correction_T_max 0.861
_exptl_absorpt_correction_T_min 0.779
_exptl_absorpt_correction_type multi-scan
_exptl_absorpt_process_details '(SADABS; Sheldrick, 1996)'
_exptl_crystal_colour red
_exptl_crystal_density_diffrn 1.500
_exptl_crystal_density_method 'not measured'
_exptl_crystal_description prism
_exptl_crystal_F_000 1276
_exptl_crystal_size_max .30
_exptl_crystal_size_mid .28
_exptl_crystal_size_min .18
_refine_diff_density_max 0.269
_refine_diff_density_min -0.242
_refine_ls_extinction_method none
_refine_ls_goodness_of_fit_ref 1.077
_refine_ls_hydrogen_treatment mixed
_refine_ls_matrix_type full
_refine_ls_number_parameters 188
_refine_ls_number_reflns 3178
_refine_ls_number_restraints 3
_refine_ls_restrained_S_all 1.078
_refine_ls_R_factor_all 0.0364
_refine_ls_R_factor_gt 0.0282
_refine_ls_shift/su_max 0.001
_refine_ls_shift/su_mean 0.000
_refine_ls_structure_factor_coef Fsqd
_refine_ls_weighting_details 'calc w=1/[\s^2^(Fo^2^)+(0.0485P)^2^+0.1764P] where P=(Fo^2^+2Fc^2^)/3'
_refine_ls_weighting_scheme calc
_refine_ls_wR_factor_gt 0.0787
_refine_ls_wR_factor_ref 0.0811
_reflns_number_gt 2583
_reflns_number_total 3178
_reflns_threshold_expression I>2\s(I)
_cod_data_source_file lh2078.cif
_cod_data_source_block I
_cod_original_sg_symbol_Hall '-C 2yc '
_cod_original_sg_symbol_H-M 'C 2/c'
_cod_database_code 2209257
_cod_database_fobs_code 2209257

loop_
_symmetry_equiv_pos_as_xyz
'x, y, z'
'-x, y, -z+1/2'
'x+1/2, y+1/2, z'
'-x+1/2, y+1/2, -z+1/2'
'-x, -y, -z'
'x, -y, z-1/2'
'-x+1/2, -y+1/2, -z'
'x+1/2, -y+1/2, z-1/2'

loop_
_atom_site_type_symbol
_atom_site_label
_atom_site_fract_x
_atom_site_fract_y
_atom_site_fract_z
_atom_site_U_iso_or_equiv
_atom_site_adp_type
_atom_site_calc_flag
_atom_site_refinement_flags
_atom_site_occupancy
Co Co1 0.5000 0.45109(2) 0.2500 0.02414(10) Uani d S 1
S S1 0.64648(2) 0.29587(5) -0.05304(4) 0.04945(14) Uani d . 1
N N1 0.5000 0.63866(14) 0.2500 0.0272(4) Uani d S 1
N N2 0.5000 1.26286(14) 0.2500 0.0274(4) Uani d S 1
O O1W 0.44224(6) 0.44102(10) 0.09099(10) 0.0349(3) Uani d D 1
H H1WA 0.4083(7) 0.4274(16) 0.1167(18) 0.058(6) Uiso d D 1
H H1WB 0.4357(8) 0.4869(15) 0.0357(15) 0.050(6) Uiso d D 1
O O1 0.65046(6) 0.38875(15) 0.27350(12) 0.0633(4) Uani d . 1
O O2 0.57711(5) 0.44678(8) 0.13841(10) 0.0311(2) Uani d . 1
C C1 0.66148(7) 0.15324(16) 0.00444(15) 0.0413(4) Uani d . 1
C C2 0.69033(9) 0.12703(19) 0.11662(16) 0.0497(5) Uani d . 1
H H2A 0.7018 0.1873 0.1700 0.060 Uiso calc R 1
C C3 0.70195(9) 0.0114(2) 0.14862(18) 0.0560(5) Uani d . 1
H H3A 0.7222 -0.0044 0.2231 0.067 Uiso calc R 1
C C4 0.68453(9) -0.08159(19) 0.07403(18) 0.0520(5) Uani d . 1
C C5 0.65512(9) -0.05479(18) -0.03670(18) 0.0523(5) Uani d . 1
H H5A 0.6426 -0.1155 -0.0887 0.063 Uiso calc R 1
C C6 0.64388(8) 0.06047(18) -0.07176(16) 0.0470(5) Uani d . 1
H H6A 0.6244 0.0760 -0.1470 0.056 Uiso calc R 1
C C7 0.69710(11) -0.2069(2) 0.1131(2) 0.0722(7) Uani d . 1
H H7A 0.7409 -0.2191 0.1232 0.108 Uiso calc R 1
H H7B 0.6802 -0.2596 0.0522 0.108 Uiso calc R 1
H H7C 0.6783 -0.2216 0.1885 0.108 Uiso calc R 1
C C8 0.67476(8) 0.39395(18) 0.06550(16) 0.0470(4) Uani d . 1
H H8A 0.7138 0.3639 0.0993 0.056 Uiso calc R 1
H H8B 0.6827 0.4701 0.0299 0.056 Uiso calc R 1
C C9 0.63101(7) 0.41077(15) 0.16875(15) 0.0362(4) Uani d . 1
C C10 0.52967(8) 0.70032(14) 0.16867(15) 0.0403(4) Uani d . 1
H H10A 0.5509 0.6594 0.1108 0.048 Uiso calc R 1
C C11 0.53074(8) 0.82137(13) 0.16535(14) 0.0376(4) Uani d . 1
H H11A 0.5522 0.8598 0.1061 0.045 Uiso calc R 1
C C12 0.5000 0.88602(16) 0.2500 0.0250(4) Uani d S 1
C C13 0.5000 1.01569(17) 0.2500 0.0255(4) Uani d S 1
C C14 0.52204(7) 1.08002(12) 0.15429(14) 0.0328(3) Uani d . 1
H H14A 0.5378 1.0413 0.0883 0.039 Uiso calc R 1
C C15 0.52064(7) 1.20133(13) 0.15689(13) 0.0330(3) Uani d . 1
H H15A 0.5347 1.2423 0.0907 0.040 Uiso calc R 1

loop_
_atom_site_aniso_label
_atom_site_aniso_U_11
_atom_site_aniso_U_22
_atom_site_aniso_U_33
_atom_site_aniso_U_12
_atom_site_aniso_U_13
_atom_site_aniso_U_23
Co1 0.03275(17) 0.01688(14) 0.02324(15) 0.000 0.00597(11) 0.000
S1 0.0533(3) 0.0619(3) 0.0338(2) 0.0131(2) 0.00841(19) -0.0047(2)
N1 0.0367(9) 0.0187(8) 0.0265(9) 0.000 0.0058(7) 0.000
N2 0.0358(10) 0.0202(8) 0.0268(8) 0.000 0.0064(7) 0.000
O1W 0.0426(7) 0.0357(6) 0.0265(6) -0.0003(5) 0.0022(5) 0.0045(5)
O1 0.0440(7) 0.1066(12) 0.0390(7) 0.0221(7) 0.0005(6) -0.0099(8)
O2 0.0337(6) 0.0277(5) 0.0327(6) 0.0017(4) 0.0092(4) 0.0020(4)
C1 0.0301(8) 0.0628(11) 0.0317(8) 0.0069(7) 0.0087(7) -0.0022(8)
C2 0.0448(10) 0.0725(14) 0.0321(9) 0.0027(9) 0.0033(8) -0.0045(9)
C3 0.0457(11) 0.0877(15) 0.0346(9) 0.0107(11) 0.0034(8) 0.0094(10)
C4 0.0424(10) 0.0689(13) 0.0459(11) 0.0096(9) 0.0162(8) 0.0103(10)
C5 0.0518(11) 0.0624(13) 0.0435(10) -0.0018(9) 0.0102(9) -0.0038(9)
C6 0.0418(10) 0.0668(13) 0.0324(9) 0.0037(8) 0.0024(8) -0.0004(8)
C7 0.0734(15) 0.0757(16) 0.0695(15) 0.0148(12) 0.0237(12) 0.0171(13)
C8 0.0349(9) 0.0600(12) 0.0470(10) -0.0010(8) 0.0124(8) -0.0064(9)
C9 0.0335(9) 0.0381(8) 0.0376(9) -0.0008(7) 0.0067(7) -0.0055(7)
C10 0.0607(11) 0.0230(7) 0.0393(9) 0.0015(7) 0.0234(8) -0.0029(7)
C11 0.0569(10) 0.0214(7) 0.0365(8) 0.0000(6) 0.0228(8) 0.0022(6)
C12 0.0303(10) 0.0200(9) 0.0247(9) 0.000 0.0024(8) 0.000
C13 0.0311(10) 0.0196(9) 0.0259(10) 0.000 0.0026(8) 0.000
C14 0.0502(9) 0.0215(7) 0.0281(7) -0.0018(6) 0.0146(7) -0.0027(6)
C15 0.0497(9) 0.0227(7) 0.0277(7) -0.0042(6) 0.0123(7) -0.0005(6)

loop_
_atom_type_symbol
_atom_type_description
_atom_type_scat_dispersion_real
_atom_type_scat_dispersion_imag
_atom_type_scat_source
C C 0.0033 0.0016 'International Tables Vol C Tables 4.2.6.8 and 6.1.1.4'
H H 0.0000 0.0000 'International Tables Vol C Tables 4.2.6.8 and 6.1.1.4'
N N 0.0061 0.0033 'International Tables Vol C Tables 4.2.6.8 and 6.1.1.4'
O O 0.0106 0.0060 'International Tables Vol C Tables 4.2.6.8 and 6.1.1.4'
S S 0.1246 0.1234 'International Tables Vol C Tables 4.2.6.8 and 6.1.1.4'
Co Co 0.3494 0.9721 'International Tables Vol C Tables 4.2.6.8 and 6.1.1.4'

loop_
_geom_angle_atom_site_label_1
_geom_angle_atom_site_label_2
_geom_angle_atom_site_label_3
_geom_angle_site_symmetry_1
_geom_angle_site_symmetry_3
_geom_angle
_geom_angle_publ_flag
O1W Co1 O1W . 2_655 173.77(6) y
O1W Co1 O2 . . 88.21(5) ?
O1W Co1 O2 . 2_655 91.64(5) y
O1W Co1 O2 2_655 2_655 88.21(5) y
O2 Co1 O2 . 2_655 177.36(5) y
O1W Co1 N1 . . 93.11(3) ?
O1W Co1 N1 2_655 . 93.11(3) y
O2 Co1 N1 . . 91.32(3) y
O2 Co1 N1 2_655 . 91.32(3) ?
O1W Co1 N2 . 1_545 86.89(3) ?
O1W Co1 N2 2_655 1_545 86.89(3) y
O2 Co1 N2 . 1_545 88.68(3) y
O2 Co1 N2 2_655 1_545 88.68(3) ?
N1 Co1 N2 . 1_545 180.0000(10) ?
C1 S1 C8 . . 104.95(9) ?
C10 N1 C10 . 2_655 116.33(17) ?
C10 N1 Co1 . . 121.84(9) ?
C10 N1 Co1 2_655 . 121.84(9) ?
C15 N2 C15 . 2_655 116.93(17) ?
C15 N2 Co1 . 1_565 121.54(8) ?
C15 N2 Co1 2_655 1_565 121.54(8) ?
Co1 O1W H1WA . . 103.3(15) ?
Co1 O1W H1WB . . 131.8(14) ?
H1WA O1W H1WB . . 104.9(16) ?
C9 O2 Co1 . . 126.58(10) ?
C6 C1 C2 . . 118.23(18) ?
C6 C1 S1 . . 116.10(14) ?
C2 C1 S1 . . 125.66(15) ?
C3 C2 C1 . . 119.97(18) ?
C3 C2 H2A . . 120.0 ?
C1 C2 H2A . . 120.0 ?
C4 C3 C2 . . 122.39(18) ?
C4 C3 H3A . . 118.8 ?
C2 C3 H3A . . 118.8 ?
C3 C4 C5 . . 117.24(19) ?
C3 C4 C7 . . 120.9(2) ?
C5 C4 C7 . . 121.9(2) ?
C4 C5 C6 . . 121.5(2) ?
C4 C5 H5A . . 119.3 ?
C6 C5 H5A . . 119.3 ?
C5 C6 C1 . . 120.68(18) ?
C5 C6 H6A . . 119.7 ?
C1 C6 H6A . . 119.7 ?
C4 C7 H7A . . 109.5 ?
C4 C7 H7B . . 109.5 ?
H7A C7 H7B . . 109.5 ?
C4 C7 H7C . . 109.5 ?
H7A C7 H7C . . 109.5 ?
H7B C7 H7C . . 109.5 ?
C9 C8 S1 . . 114.59(12) ?
C9 C8 H8A . . 108.6 ?
S1 C8 H8A . . 108.6 ?
C9 C8 H8B . . 108.6 ?
S1 C8 H8B . . 108.6 ?
H8A C8 H8B . . 107.6 ?
O1 C9 O2 . . 125.44(15) ?
O1 C9 C8 . . 118.37(15) ?
O2 C9 C8 . . 116.19(15) ?
N1 C10 C11 . . 123.68(14) ?
N1 C10 H10A . . 118.2 ?
C11 C10 H10A . . 118.2 ?
C10 C11 C12 . . 120.22(14) ?
C10 C11 H11A . . 119.9 ?
C12 C11 H11A . . 119.9 ?
C11 C12 C11 . 2_655 115.87(18) ?
C11 C12 C13 . . 122.07(9) ?
C11 C12 C13 2_655 . 122.07(9) ?
C14 C13 C14 2_655 . 116.39(17) ?
C14 C13 C12 2_655 . 121.80(9) ?
C14 C13 C12 . . 121.80(9) ?
C15 C14 C13 . . 120.15(13) ?
C15 C14 H14A . . 119.9 ?
C13 C14 H14A . . 119.9 ?
N2 C15 C14 . . 123.18(13) ?
N2 C15 H15A . . 118.4 ?
C14 C15 H15A . . 118.4 ?

loop_
_geom_bond_atom_site_label_1
_geom_bond_atom_site_label_2
_geom_bond_site_symmetry_2
_geom_bond_distance
_geom_bond_publ_flag
Co1 O1W . 2.1077(12) ?
Co1 O1W 2_655 2.1077(12) y
Co1 O2 . 2.1254(11) ?
Co1 O2 2_655 2.1254(10) y
Co1 N1 . 2.1338(16) y
Co1 N2 1_545 2.1412(17) y
S1 C1 . 1.7664(19) ?
S1 C8 . 1.8034(19) ?
N1 C10 . 1.3296(17) ?
N1 C10 2_655 1.3296(17) ?
N2 C15 . 1.3382(16) ?
N2 C15 2_655 1.3382(16) ?
N2 Co1 1_565 2.1412(17) ?
O1W H1WA . 0.816(14) ?
O1W H1WB . 0.810(14) ?
O1 C9 . 1.236(2) ?
O2 C9 . 1.2678(19) ?
C1 C6 . 1.391(3) ?
C1 C2 . 1.391(3) ?
C2 C3 . 1.382(3) ?
C2 H2A . 0.9300 ?
C3 C4 . 1.381(3) ?
C3 H3A . 0.9300 ?
C4 C5 . 1.384(3) ?
C4 C7 . 1.510(3) ?
C5 C6 . 1.385(3) ?
C5 H5A . 0.9300 ?
C6 H6A . 0.9300 ?
C7 H7A . 0.9600 ?
C7 H7B . 0.9600 ?
C7 H7C . 0.9600 ?
C8 C9 . 1.530(2) ?
C8 H8A . 0.9700 ?
C8 H8B . 0.9700 ?
C10 C11 . 1.378(2) ?
C10 H10A . 0.9300 ?
C11 C12 . 1.3852(17) ?
C11 H11A . 0.9300 ?
C12 C11 2_655 1.3852(17) ?
C12 C13 . 1.475(3) ?
C13 C14 2_655 1.3888(17) ?
C13 C14 . 1.3888(17) ?
C14 C15 . 1.381(2) ?
C14 H14A . 0.9300 ?
C15 H15A . 0.9300 ?

loop_
_geom_hbond_atom_site_label_D
_geom_hbond_atom_site_label_H
_geom_hbond_atom_site_label_A
_geom_hbond_site_symmetry_A
_geom_hbond_distance_DH
_geom_hbond_distance_HA
_geom_hbond_distance_DA
_geom_hbond_angle_DHA
O1W H1WA O1 2_655 0.816(14) 1.854(15) 2.6317(18) 159(2)
O1W H1WB O2 5_665 0.810(14) 2.069(15) 2.8470(16) 160.8(19)

loop_
_geom_torsion_atom_site_label_1
_geom_torsion_atom_site_label_2
_geom_torsion_atom_site_label_3
_geom_torsion_atom_site_label_4
_geom_torsion_site_symmetry_1
_geom_torsion_site_symmetry_4
_geom_torsion
O1W Co1 N1 C10 . . -71.14(10)
O1W Co1 N1 C10 2_655 . 108.86(10)
O2 Co1 N1 C10 . . 17.14(10)
O2 Co1 N1 C10 2_655 . -162.86(10)
O1W Co1 N1 C10 . 2_655 108.86(10)
O1W Co1 N1 C10 2_655 2_655 -71.14(10)
O2 Co1 N1 C10 . 2_655 -162.86(10)
O2 Co1 N1 C10 2_655 2_655 17.14(10)
O1W Co1 O2 C9 . . -154.26(12)
O1W Co1 O2 C9 2_655 . 19.51(12)
N1 Co1 O2 C9 . . 112.66(12)
N2 Co1 O2 C9 1_545 . -67.34(12)
C8 S1 C1 C6 . . -179.66(12)
C8 S1 C1 C2 . . -1.30(17)
C6 C1 C2 C3 . . 1.4(3)
S1 C1 C2 C3 . . -176.97(13)
C1 C2 C3 C4 . . -1.6(3)
C2 C3 C4 C5 . . 0.8(3)
C2 C3 C4 C7 . . -178.98(17)
C3 C4 C5 C6 . . 0.4(3)
C7 C4 C5 C6 . . -179.91(17)
C4 C5 C6 C1 . . -0.6(3)
C2 C1 C6 C5 . . -0.3(3)
S1 C1 C6 C5 . . 178.21(13)
C1 S1 C8 C9 . . -80.18(15)
Co1 O2 C9 O1 . . -11.7(2)
Co1 O2 C9 C8 . . 168.30(11)
S1 C8 C9 O1 . . 123.61(17)
S1 C8 C9 O2 . . -56.4(2)
C10 N1 C10 C11 2_655 . -0.12(13)
Co1 N1 C10 C11 . . 179.88(13)
N1 C10 C11 C12 . . 0.2(3)
C10 C11 C12 C11 . 2_655 -0.11(12)
C10 C11 C12 C13 . . 179.89(12)
C11 C12 C13 C14 . 2_655 -169.30(12)
C11 C12 C13 C14 2_655 2_655 10.70(12)
C11 C12 C13 C14 . . 10.70(12)
C11 C12 C13 C14 2_655 . -169.30(12)
C14 C13 C14 C15 2_655 . -0.74(11)
C12 C13 C14 C15 . . 179.26(11)
C15 N2 C15 C14 2_655 . -0.80(12)
Co1 N2 C15 C14 1_565 . 179.20(12)
C13 C14 C15 N2 . . 1.6(2)
